data_1564367
loop_
_publ_author_name
'Lanquist, Austin P.'
'Gupta, Sayak'
'Al-Afyouni, Kathlyn F.'
'Al-Afyouni, Malik'
'Kodanko, Jeremy J.'
'Turro, Claudia'

_publ_section_title
;
 Trifluoromethyl substitution enhances photoinduced activity against
 breast cancer cells but reduces ligand exchange in Ru(ii) complex
;
_journal_name_full 'Chemical Science'
_journal_paper_doi 10.1039/D1SC03213E
_journal_year 2021
_chemical_formula_moiety 'C40 H34 N5 P Ru, 2(F6 P), C4 H10 O'
_chemical_formula_sum 'C44 H44 F12 N5 O P3 Ru'
_chemical_formula_weight 1080.84
_space_group_crystal_system monoclinic
_space_group_IT_number 14
_space_group_name_Hall '-P 2yn'
_space_group_name_H-M_alt 'P 1 21/n 1'
_symmetry_Int_Tables_number 14
_atom_sites_solution_primary dual
_audit_creation_date 2017-07-20
_audit_creation_method
;
Olex2 1.2
(compiled 2017.03.28 svn.r3405 for OlexSys, GUI svn.r5337)
;
_audit_update_record
;
2020-06-10 deposited with the CCDC.	2021-08-16 downloaded from the CCDC.
;
_cell_angle_alpha 90
_cell_angle_beta 105.015(1)
_cell_angle_gamma 90
_cell_formula_units_Z 4
_cell_length_a 19.0877(3)
_cell_length_b 12.5735(2)
_cell_length_c 19.8551(4)
_cell_volume 4602.51(14)
_computing_molecular_graphics 'Olex2 (Dolomanov et al., 2009)'
_computing_publication_material 'Olex2 (Dolomanov et al., 2009)'
_computing_structure_refinement 'olex2.refine (Bourhis et al., 2015)'
_computing_structure_solution 'ShelXT (Sheldrick, 2015)'
_diffrn_ambient_temperature 150.15
_diffrn_measured_fraction_theta_full 0.9985
_diffrn_measured_fraction_theta_max 0.9985
_diffrn_radiation_type 'Mo K\a'
_diffrn_radiation_wavelength 0.71073
_diffrn_reflns_av_R_equivalents 0.0239
_diffrn_reflns_av_unetI/netI 0.0112
_diffrn_reflns_limit_h_max 25
_diffrn_reflns_limit_h_min -25
_diffrn_reflns_limit_k_max 16
_diffrn_reflns_limit_k_min -16
_diffrn_reflns_limit_l_max 26
_diffrn_reflns_limit_l_min -26
_diffrn_reflns_number 134812
_diffrn_reflns_theta_full 27.8830
_diffrn_reflns_theta_max 27.88
_diffrn_reflns_theta_min 2.74
_exptl_absorpt_coefficient_mu 0.535
_exptl_crystal_density_diffrn 1.5597
_exptl_crystal_F_000 2189.6288
_refine_diff_density_max 0.5622
_refine_diff_density_min -0.5694
_refine_diff_density_rms 0.0593
_refine_ls_d_res_high 0.7599
_refine_ls_d_res_low 7.4342
_refine_ls_goodness_of_fit_ref 1.0898
_refine_ls_hydrogen_treatment mixed
_refine_ls_matrix_type full
_refine_ls_number_constraints 78
_refine_ls_number_parameters 602
_refine_ls_number_reflns 10969
_refine_ls_number_restraints 0
_refine_ls_restrained_S_all 1.0898
_refine_ls_R_factor_all 0.0258
_refine_ls_R_factor_gt 0.0237
_refine_ls_shift/su_max 0.0000
_refine_ls_shift/su_mean 0.0000
_refine_ls_structure_factor_coef Fsqd
_refine_ls_weighting_details 'w=1/[\s^2^(Fo^2^)+(0.1P)^2^] where P=(Fo^2^+2Fc^2^)/3'
_refine_ls_weighting_scheme calc
_refine_ls_wR_factor_gt 0.1100
_refine_ls_wR_factor_ref 0.1168
_reflns_Friedel_coverage 0.0
_reflns_limit_h_max 15
_reflns_limit_h_min -25
_reflns_limit_k_max 16
_reflns_limit_k_min 0
_reflns_limit_l_max 26
_reflns_limit_l_min -15
_reflns_number_gt 10271
_reflns_number_total 10969
_reflns_threshold_expression I>=2u(I)
_cod_data_source_file d1sc03213e2.cif
_cod_data_source_block Ru(bpy)2PPh3ACN
_cod_original_sg_symbol_Hall '-P 2ybc (x-z,y,z)'
_cod_database_code 1564367
_olex2_refinement_description
;
1. Fixed Uiso
 At 1.2 times of:
  All C(H) groups, All C(H,H) groups
 At 1.5 times of:
  All C(H,H,H) groups
2.a Secondary CH2 refined with riding coordinates:
 C01R(H01a,H01b), C01S(H01c,H01d)
2.b Aromatic/amide H refined with riding coordinates:
 C34(H34), C32(H32), C31(H31), C30(H30), C40(H40), C39(H39), C38(H38),
 C37(H37), C36(H36), C28(H28), C27(H27), C26(H26), C25(H25), C24(H24), C12(H12),
  C11(H11), C10(H10), C9(H9), C13(H13), C14(H14), C15(H15), C16(H16), C3(H3),
 C4(H4), C5(H5), C6(H6), C22(H22), C21(H21), C20(H20), C19(H19)
2.c Idealised Me refined as rotating group:
 C2(H2a,H2b,H2c), C01T(H01e,H01f,H01g), C01U(H01h,H01i,H01j)
;
_olex2_submission_special_instructions 'No special instructions were received'

loop_
_space_group_symop_id
_space_group_symop_operation_xyz
1 x,y,z
2 -x+1/2,y+1/2,-z+1/2
3 -x,-y,-z
4 x-1/2,-y-1/2,z-1/2

loop_
_atom_site_label
_atom_site_type_symbol
_atom_site_fract_x
_atom_site_fract_y
_atom_site_fract_z
_atom_site_U_iso_or_equiv
_atom_site_adp_type
_atom_site_occupancy
_atom_site_refinement_flags_posn
Ru01 Ru 0.532434(5) 0.911036(8) 0.260172(5) 0.01289(7) Uani 1.000000 .
P1 P 0.613980(19) 0.90694(2) 0.190359(19) 0.01325(9) Uani 1.000000 .
P2 P 0.374794(19) 0.53192(3) 0.146645(19) 0.02120(9) Uani 1.000000 .
P3 P 0.30758(3) 0.58124(3) 0.48839(2) 0.02727(11) Uani 1.000000 .
F005 F 0.37228(6) 0.57704(8) 0.07028(5) 0.0353(2) Uani 1.000000 .
F006 F 0.32165(6) 0.45826(8) 0.50779(6) 0.0377(2) Uani 1.000000 .
F007 F 0.34020(6) 0.42168(7) 0.11260(6) 0.0372(2) Uani 1.000000 .
F008 F 0.22261(6) 0.56390(9) 0.47851(6) 0.0377(2) Uani 1.000000 .
F009 F 0.45408(5) 0.48514(8) 0.15174(6) 0.0417(3) Uani 1.000000 .
F00A F 0.31714(7) 0.60853(9) 0.56987(6) 0.0404(2) Uani 1.000000 .
N1 N 0.44475(6) 0.88124(9) 0.17858(6) 0.0171(2) Uani 1.000000 .
N3 N 0.60947(6) 0.95602(9) 0.34816(6) 0.0177(2) Uani 1.000000 .
F00D F 0.29524(6) 0.57853(8) 0.13818(7) 0.0449(3) Uani 1.000000 .
F00E F 0.40959(6) 0.64156(8) 0.17925(5) 0.0402(2) Uani 1.000000 .
F00F F 0.37756(7) 0.48656(9) 0.22160(5) 0.0486(3) Uani 1.000000 .
F00G F 0.29882(7) 0.55556(9) 0.40784(6) 0.0430(3) Uani 1.000000 .
F00H F 0.29271(7) 0.70494(8) 0.47013(6) 0.0429(3) Uani 1.000000 .
N4 N 0.53821(6) 0.75057(8) 0.29046(5) 0.0159(2) Uani 1.000000 .
N2 N 0.52253(7) 1.07427(9) 0.25349(6) 0.0174(2) Uani 1.000000 .
F00K F 0.39249(7) 0.59960(10) 0.49916(8) 0.0520(3) Uani 1.000000 .
N5 N 0.45309(7) 0.90287(9) 0.31713(7) 0.0178(2) Uani 1.000000 .
C17 C 0.48864(7) 0.72093(11) 0.32504(7) 0.0185(2) Uani 1.000000 .
O00N O 0.40083(8) 0.22025(12) 0.38647(7) 0.0457(3) Uani 1.000000 .
C29 C 0.60613(7) 0.79770(10) 0.12740(6) 0.0155(2) Uani 1.000000 .
C18 C 0.43563(7) 0.80263(11) 0.33182(7) 0.0205(3) Uani 1.000000 .
C8 C 0.61370(7) 1.06251(11) 0.36148(7) 0.0198(3) Uani 1.000000 .
C30 C 0.55201(7) 0.72084(10) 0.11938(7) 0.0162(2) Uani 1.000000 .
C7 C 0.56474(7) 1.12897(10) 0.30828(7) 0.0201(3) Uani 1.000000 .
C34 C 0.65203(7) 0.79706(11) 0.08270(7) 0.0199(3) Uani 1.000000 .
C1 C 0.38875(7) 0.86366(10) 0.14317(7) 0.0199(3) Uani 1.000000 .
C35 C 0.61103(7) 1.02001(10) 0.13107(7) 0.0172(2) Uani 1.000000 .
C12 C 0.65312(8) 0.89068(13) 0.39461(8) 0.0253(3) Uani 1.000000 .
C31 C 0.54377(7) 0.64381(11) 0.06719(7) 0.0198(3) Uani 1.000000 .
C3 C 0.47419(8) 1.12932(11) 0.20466(7) 0.0221(3) Uani 1.000000 .
C23 C 0.70894(7) 0.90603(10) 0.24086(7) 0.0167(3) Uani 1.000000 .
C24 C 0.73558(7) 0.99781(11) 0.27878(7) 0.0208(3) Uani 1.000000 .
C36 C 0.54363(8) 1.04922(12) 0.08864(7) 0.0227(3) Uani 1.000000 .
C16 C 0.49070(8) 0.62186(12) 0.35694(8) 0.0257(3) Uani 1.000000 .
C9 C 0.66208(9) 1.10407(13) 0.42070(9) 0.0288(3) Uani 1.000000 .
C13 C 0.58956(7) 0.67903(11) 0.28636(7) 0.0198(3) Uani 1.000000 .
C25 C 0.80619(8) 1.00149(13) 0.32113(8) 0.0272(3) Uani 1.000000 .
C2 C 0.31588(8) 0.84122(14) 0.10039(8) 0.0325(3) Uani 1.000000 .
C4 C 0.46662(9) 1.23857(12) 0.20637(8) 0.0278(3) Uani 1.000000 .
C33 C 0.64355(8) 0.72070(12) 0.03060(7) 0.0238(3) Uani 1.000000 .
C10 C 0.70658(9) 1.03631(14) 0.46742(8) 0.0329(3) Uani 1.000000 .
C40 C 0.67255(8) 1.07300(12) 0.12340(8) 0.0254(3) Uani 1.000000 .
C28 C 0.75397(7) 0.81774(12) 0.24623(7) 0.0225(3) Uani 1.000000 .
C19 C 0.37379(9) 0.78132(13) 0.35332(9) 0.0309(3) Uani 1.000000 .
C32 C 0.58919(8) 0.64435(11) 0.02289(7) 0.0230(3) Uani 1.000000 .
C14 C 0.59487(9) 0.57965(11) 0.31700(8) 0.0248(3) Uani 1.000000 .
C20 C 0.32924(9) 0.86445(15) 0.36229(9) 0.0350(4) Uani 1.000000 .
C22 C 0.41056(8) 0.98349(12) 0.32724(8) 0.0266(3) Uani 1.000000 .
C6 C 0.55963(9) 1.23880(12) 0.31336(9) 0.0297(3) Uani 1.000000 .
C37 C 0.53728(9) 1.13361(13) 0.04196(8) 0.0292(3) Uani 1.000000 .
C15 C 0.54519(9) 0.55045(11) 0.35346(8) 0.0277(3) Uani 1.000000 .
C21 C 0.34939(9) 0.96735(14) 0.35080(9) 0.0349(4) Uani 1.000000 .
C11 C 0.70196(9) 0.92773(13) 0.45443(8) 0.0305(3) Uani 1.000000 .
C26 C 0.85087(9) 0.91312(13) 0.32565(9) 0.0317(4) Uani 1.000000 .
C38 C 0.59873(10) 1.18827(13) 0.03683(8) 0.0319(3) Uani 1.000000 .
C39 C 0.66634(10) 1.15734(13) 0.07679(8) 0.0333(3) Uani 1.000000 .
C27 C 0.82461(8) 0.82176(13) 0.28902(8) 0.0294(3) Uani 1.000000 .
C5 C 0.51080(10) 1.29385(12) 0.26162(9) 0.0318(3) Uani 1.000000 .
C01R C 0.36743(13) 0.31236(17) 0.35364(15) 0.0587(6) Uani 1.000000 .
C01S C 0.45090(15) 0.2433(3) 0.45083(14) 0.0778(9) Uani 1.000000 .
C01T C 0.31125(13) 0.2796(2) 0.28882(14) 0.0639(7) Uani 1.000000 .
C01U C 0.48338(15) 0.1397(3) 0.48288(12) 0.0881(11) Uani 1.000000 .
H33 H 0.6756(10) 0.7215(15) 0.0024(9) 0.026(4) Uiso 1.000000 .
H34 H 0.68917(7) 0.84907(11) 0.08800(7) 0.0239(3) Uiso 1.000000 R
H32 H 0.58322(8) 0.59241(11) -0.01290(7) 0.0277(3) Uiso 1.000000 R
H31 H 0.50708(7) 0.59113(11) 0.06208(7) 0.0237(3) Uiso 1.000000 R
H30 H 0.52060(7) 0.72081(10) 0.14949(7) 0.0194(3) Uiso 1.000000 R
H40 H 0.71915(8) 1.05142(12) 0.15020(8) 0.0305(4) Uiso 1.000000 R
H39 H 0.70856(10) 1.19371(13) 0.07241(8) 0.0400(4) Uiso 1.000000 R
H38 H 0.59446(10) 1.24696(13) 0.00589(8) 0.0383(4) Uiso 1.000000 R
H37 H 0.49096(9) 1.15361(13) 0.01372(8) 0.0350(4) Uiso 1.000000 R
H36 H 0.50150(8) 1.01120(12) 0.09155(7) 0.0273(3) Uiso 1.000000 R
H28 H 0.73668(7) 0.75484(12) 0.22082(7) 0.0271(3) Uiso 1.000000 R
H27 H 0.85499(8) 0.76099(13) 0.29301(8) 0.0353(4) Uiso 1.000000 R
H26 H 0.89936(9) 0.91547(13) 0.35384(9) 0.0380(5) Uiso 1.000000 R
H25 H 0.82372(8) 1.06408(13) 0.34678(8) 0.0326(4) Uiso 1.000000 R
H24 H 0.70511(7) 1.05834(11) 0.27559(7) 0.0249(3) Uiso 1.000000 R
H12 H 0.65027(8) 0.81628(13) 0.38597(8) 0.0303(3) Uiso 1.000000 R
H11 H 0.73184(9) 0.87947(13) 0.48608(8) 0.0366(4) Uiso 1.000000 R
H10 H 0.73990(9) 1.06351(14) 0.50790(8) 0.0395(4) Uiso 1.000000 R
H9 H 0.66434(9) 1.17862(13) 0.42877(9) 0.0346(4) Uiso 1.000000 R
H13 H 0.62379(7) 0.69786(11) 0.26117(7) 0.0238(3) Uiso 1.000000 R
H14 H 0.63220(9) 0.53194(11) 0.31307(8) 0.0298(4) Uiso 1.000000 R
H15 H 0.54828(9) 0.48303(11) 0.37564(8) 0.0332(4) Uiso 1.000000 R
H16 H 0.45525(8) 0.60335(12) 0.38080(8) 0.0308(3) Uiso 1.000000 R
H3 H 0.44363(8) 1.09118(11) 0.16704(7) 0.0265(3) Uiso 1.000000 R
H4 H 0.43208(9) 1.27473(12) 0.17063(8) 0.0334(4) Uiso 1.000000 R
H5 H 0.50752(10) 1.36909(12) 0.26392(9) 0.0382(4) Uiso 1.000000 R
H6 H 0.58946(9) 1.27565(12) 0.35206(9) 0.0356(4) Uiso 1.000000 R
H22 H 0.42308(8) 1.05406(12) 0.31783(8) 0.0319(4) Uiso 1.000000 R
H21 H 0.32144(9) 1.02611(14) 0.35904(9) 0.0419(4) Uiso 1.000000 R
H20 H 0.28592(9) 0.85110(15) 0.37598(9) 0.0420(4) Uiso 1.000000 R
H19 H 0.36183(9) 0.71014(13) 0.36193(9) 0.0370(4) Uiso 1.000000 R
H2a H 0.3097(3) 0.8726(9) 0.0540(2) 0.0487(5) Uiso 1.000000 GR
H2b H 0.3088(3) 0.76409(14) 0.0959(6) 0.0487(5) Uiso 1.000000 GR
H2c H 0.28014(8) 0.8718(9) 0.1224(4) 0.0487(5) Uiso 1.000000 GR
H01a H 0.34427(13) 0.35180(17) 0.38528(15) 0.0704(7) Uiso 1.000000 R
H01b H 0.40391(13) 0.35928(17) 0.34136(15) 0.0704(7) Uiso 1.000000 R
H01e H 0.3345(2) 0.2390(13) 0.2584(5) 0.0959(10) Uiso 1.000000 GR
H01f H 0.2745(6) 0.2354(13) 0.30164(16) 0.0959(10) Uiso 1.000000 GR
H01g H 0.2882(7) 0.3432(2) 0.2642(5) 0.0959(10) Uiso 1.000000 GR
H01h H 0.5024(13) 0.1001(10) 0.4490(5) 0.1322(16) Uiso 1.000000 GR
H01i H 0.5229(9) 0.1545(3) 0.5244(8) 0.1322(16) Uiso 1.000000 GR
H01j H 0.4459(4) 0.0973(9) 0.4961(12) 0.1322(16) Uiso 1.000000 GR
H01c H 0.48954(15) 0.2908(3) 0.44331(14) 0.0933(11) Uiso 1.000000 R
H01d H 0.42599(15) 0.2796(3) 0.48235(14) 0.0933(11) Uiso 1.000000 R

loop_
_atom_site_aniso_label
_atom_site_aniso_U_11
_atom_site_aniso_U_22
_atom_site_aniso_U_33
_atom_site_aniso_U_12
_atom_site_aniso_U_13
_atom_site_aniso_U_23
Ru01 0.01317(9) 0.01152(9) 0.01418(9) 0.00066(3) 0.00389(6) -0.00059(3)
P1 0.01252(17) 0.01297(17) 0.01440(17) -0.00027(10) 0.00373(13) -0.00019(10)
P2 0.02012(18) 0.01929(17) 0.02370(18) -0.00401(13) 0.00481(13) 0.00064(13)
P3 0.0307(2) 0.0229(2) 0.0309(2) -0.00420(14) 0.01288(17) -0.00627(14)
F005 0.0393(6) 0.0379(5) 0.0295(5) 0.0041(4) 0.0103(4) 0.0116(4)
F006 0.0414(6) 0.0260(5) 0.0447(6) 0.0020(4) 0.0094(4) -0.0015(4)
F007 0.0398(6) 0.0244(5) 0.0424(6) -0.0084(4) 0.0020(5) -0.0065(4)
F008 0.0301(5) 0.0370(5) 0.0476(6) -0.0024(4) 0.0131(4) -0.0088(5)
F009 0.0238(5) 0.0384(6) 0.0603(7) 0.0059(4) 0.0067(4) 0.0164(5)
F00A 0.0508(7) 0.0389(5) 0.0321(5) -0.0064(5) 0.0119(5) -0.0102(4)
N1 0.0187(5) 0.0152(5) 0.0177(5) 0.0013(4) 0.0051(4) -0.0000(4)
N3 0.0168(5) 0.0206(5) 0.0161(5) -0.0012(4) 0.0051(4) -0.0018(4)
F00D 0.0282(6) 0.0362(6) 0.0776(9) 0.0008(4) 0.0268(6) -0.0013(5)
F00E 0.0462(6) 0.0265(5) 0.0425(5) -0.0135(4) 0.0016(5) -0.0045(4)
F00F 0.0758(8) 0.0441(6) 0.0285(5) -0.0140(6) 0.0184(5) 0.0062(4)
F00G 0.0636(7) 0.0379(6) 0.0333(5) -0.0013(5) 0.0232(5) -0.0080(5)
F00H 0.0630(7) 0.0230(5) 0.0460(6) -0.0035(5) 0.0200(5) -0.0035(4)
N4 0.0178(5) 0.0136(5) 0.0155(5) -0.0001(4) 0.0028(4) -0.0004(4)
N2 0.0192(5) 0.0148(5) 0.0200(6) 0.0005(4) 0.0082(4) -0.0003(4)
F00K 0.0333(6) 0.0567(8) 0.0710(9) -0.0132(5) 0.0224(6) -0.0079(6)
N5 0.0163(6) 0.0195(6) 0.0188(6) 0.0013(4) 0.0069(5) -0.0009(4)
C17 0.0198(6) 0.0180(6) 0.0180(6) -0.0023(5) 0.0055(5) -0.0010(5)
O00N 0.0471(8) 0.0440(7) 0.0453(7) -0.0030(6) 0.0108(6) -0.0072(6)
C29 0.0165(6) 0.0150(6) 0.0153(5) 0.0015(5) 0.0045(4) -0.0010(4)
C18 0.0214(6) 0.0214(6) 0.0200(6) 0.0004(5) 0.0075(5) -0.0005(5)
C8 0.0196(6) 0.0198(6) 0.0215(6) -0.0021(5) 0.0076(5) -0.0043(5)
C30 0.0154(6) 0.0148(5) 0.0182(6) 0.0012(4) 0.0042(4) 0.0005(4)
C7 0.0228(6) 0.0165(6) 0.0226(6) -0.0017(5) 0.0089(5) -0.0036(5)
C34 0.0185(6) 0.0207(6) 0.0225(6) -0.0002(5) 0.0088(5) -0.0007(5)
C1 0.0210(6) 0.0179(6) 0.0205(6) 0.0014(5) 0.0050(5) 0.0011(5)
C35 0.0211(6) 0.0144(6) 0.0162(6) 0.0008(5) 0.0053(5) 0.0004(4)
C12 0.0261(7) 0.0248(6) 0.0221(7) 0.0007(6) 0.0013(6) 0.0014(6)
C31 0.0198(6) 0.0167(6) 0.0216(6) 0.0001(5) 0.0030(5) -0.0027(5)
C3 0.0249(7) 0.0171(6) 0.0245(6) 0.0021(5) 0.0067(5) 0.0002(5)
C23 0.0141(6) 0.0191(6) 0.0171(6) -0.0011(4) 0.0041(5) 0.0014(4)
C24 0.0189(6) 0.0229(6) 0.0207(6) -0.0034(5) 0.0055(5) -0.0009(5)
C36 0.0222(7) 0.0257(7) 0.0209(6) 0.0018(5) 0.0066(5) 0.0032(5)
C16 0.0323(8) 0.0199(7) 0.0275(7) -0.0033(6) 0.0123(6) 0.0011(6)
C9 0.0311(8) 0.0263(7) 0.0268(7) -0.0071(6) 0.0036(6) -0.0095(6)
C13 0.0213(6) 0.0179(6) 0.0210(6) 0.0018(5) 0.0067(5) -0.0004(5)
C25 0.0211(7) 0.0327(7) 0.0256(7) -0.0089(6) 0.0022(5) -0.0017(6)
C2 0.0218(7) 0.0361(8) 0.0337(8) -0.0024(6) -0.0032(6) 0.0022(7)
C4 0.0315(8) 0.0194(7) 0.0337(8) 0.0073(6) 0.0103(6) 0.0041(6)
C33 0.0253(7) 0.0264(7) 0.0224(6) 0.0029(6) 0.0112(5) -0.0030(5)
C10 0.0318(8) 0.0389(9) 0.0239(7) -0.0065(7) -0.0003(6) -0.0092(6)
C40 0.0243(8) 0.0264(7) 0.0242(7) -0.0043(5) 0.0037(6) 0.0045(5)
C28 0.0199(6) 0.0212(6) 0.0267(7) 0.0009(5) 0.0064(5) 0.0018(5)
C19 0.0272(7) 0.0327(8) 0.0368(8) -0.0031(6) 0.0157(6) 0.0047(7)
C32 0.0281(7) 0.0202(6) 0.0206(6) 0.0039(5) 0.0059(5) -0.0039(5)
C14 0.0294(8) 0.0174(7) 0.0271(7) 0.0049(5) 0.0061(6) 0.0018(5)
C20 0.0285(8) 0.0426(10) 0.0410(9) 0.0016(7) 0.0217(7) 0.0032(7)
C22 0.0267(7) 0.0234(7) 0.0336(7) 0.0057(6) 0.0147(6) 0.0010(6)
C6 0.0325(8) 0.0183(7) 0.0373(8) -0.0027(6) 0.0075(6) -0.0072(6)
C37 0.0321(8) 0.0300(8) 0.0242(7) 0.0078(6) 0.0054(6) 0.0071(6)
C15 0.0363(8) 0.0178(7) 0.0291(7) 0.0001(6) 0.0088(6) 0.0035(5)
C21 0.0313(8) 0.0370(9) 0.0427(9) 0.0112(7) 0.0211(7) 0.0038(7)
C11 0.0298(8) 0.0342(8) 0.0223(7) 0.0004(6) -0.0027(6) 0.0011(6)
C26 0.0164(7) 0.0432(10) 0.0309(8) -0.0038(5) -0.0022(6) 0.0054(6)
C38 0.0480(10) 0.0236(7) 0.0252(7) 0.0022(7) 0.0113(7) 0.0098(6)
C39 0.0376(8) 0.0330(8) 0.0287(7) -0.0127(7) 0.0075(6) 0.0079(6)
C27 0.0196(7) 0.0303(7) 0.0364(8) 0.0051(6) 0.0038(6) 0.0068(6)
C5 0.0371(9) 0.0154(7) 0.0441(9) 0.0028(6) 0.0127(7) -0.0016(6)
C01R 0.0501(12) 0.0365(10) 0.1001(19) 0.0034(9) 0.0386(13) -0.0000(11)
C01S 0.0578(15) 0.109(2) 0.0617(16) -0.0159(15) 0.0077(12) -0.0483(16)
C01T 0.0464(12) 0.0756(16) 0.0714(15) 0.0109(11) 0.0183(11) 0.0327(13)
C01U 0.0613(17) 0.163(3) 0.0339(11) 0.025(2) 0.0013(11) -0.0046(16)

loop_
_atom_type_symbol
_atom_type_scat_dispersion_real
_atom_type_scat_dispersion_imag
_atom_type_scat_Cromer_Mann_a1
_atom_type_scat_Cromer_Mann_a2
_atom_type_scat_Cromer_Mann_a3
_atom_type_scat_Cromer_Mann_a4
_atom_type_scat_Cromer_Mann_b1
_atom_type_scat_Cromer_Mann_b2
_atom_type_scat_Cromer_Mann_b3
_atom_type_scat_Cromer_Mann_b4
_atom_type_scat_Cromer_Mann_c
_atom_type_scat_source
_atom_type_scat_dispersion_source
Ru -1.23940 0.83517 19.26740 12.91820 4.86337 1.56756 0.80852 8.43467 24.79970 94.29280 5.37873983383 'International Tables Volume C Table 6.1.1.4 (pp. 500-502)' 'Henke, Gullikson and Davis, At. Data and Nucl. Data Tables, 1993, 54, 2'
C 0.00347 0.00161 2.31000 1.02000 1.58860 0.86500 20.84390 10.20750 0.56870 51.65120 0.215599998832 'International Tables Volume C Table 6.1.1.4 (pp. 500-502)' 'Henke, Gullikson and Davis, At. Data and Nucl. Data Tables, 1993, 54, 2'
F 0.01794 0.01033 3.53920 2.64120 1.51700 1.02430 10.28250 4.29440 0.26150 26.14760 0.277599990368 'International Tables Volume C Table 6.1.1.4 (pp. 500-502)' 'Henke, Gullikson and Davis, At. Data and Nucl. Data Tables, 1993, 54, 2'
H 0.00000 0.00000 0.49300 0.32291 0.14019 0.04081 10.51090 26.12570 3.14236 57.79970 0.0030380000826 'International Tables Volume C Table 6.1.1.4 (pp. 500-502)' 'Henke, Gullikson and Davis, At. Data and Nucl. Data Tables, 1993, 54, 2'
O 0.01158 0.00611 3.04850 2.28680 1.54630 0.86700 13.27710 5.70110 0.32390 32.90890 0.250800013542 'International Tables Volume C Table 6.1.1.4 (pp. 500-502)' 'Henke, Gullikson and Davis, At. Data and Nucl. Data Tables, 1993, 54, 2'
N 0.00653 0.00323 12.21260 3.13220 2.01250 1.16630 0.00570 9.89330 28.99750 0.58260 -11.5290002823 'International Tables Volume C Table 6.1.1.4 (pp. 500-502)' 'Henke, Gullikson and Davis, At. Data and Nucl. Data Tables, 1993, 54, 2'
P 0.10434 0.09671 6.43450 4.17910 1.78000 1.49080 1.90670 27.15700 0.52600 68.16450 1.11489999294 'International Tables Volume C Table 6.1.1.4 (pp. 500-502)' 'Henke, Gullikson and Davis, At. Data and Nucl. Data Tables, 1993, 54, 2'

loop_
_geom_angle_atom_site_label_1
_geom_angle_atom_site_label_2
_geom_angle_atom_site_label_3
_geom_angle
_geom_angle_site_symmetry_1
_geom_angle_site_symmetry_3
_geom_angle_publ_flag
N1 Ru01 P1 93.46(3) . . ?
N3 Ru01 P1 94.05(3) . . ?
N3 Ru01 N1 170.82(4) . . ?
N4 Ru01 P1 98.91(3) . . ?
N4 Ru01 N1 91.28(4) . . ?
N4 Ru01 N3 92.76(4) . . ?
N2 Ru01 P1 92.74(3) . . ?
N2 Ru01 N1 95.11(5) . . ?
N2 Ru01 N3 79.27(5) . . ?
N2 Ru01 N4 166.35(4) . . ?
N5 Ru01 P1 174.45(3) . . ?
N5 Ru01 N1 82.06(5) . . ?
N5 Ru01 N3 90.72(5) . . ?
N5 Ru01 N4 77.99(4) . . ?
N5 Ru01 N2 90.94(4) . . ?
C29 P1 Ru01 118.07(4) . . ?
C35 P1 Ru01 116.63(4) . . ?
C35 P1 C29 99.15(6) . . ?
C23 P1 Ru01 113.10(5) . . ?
C23 P1 C29 105.24(6) . . ?
C23 P1 C35 102.56(6) . . ?
F007 P2 F005 89.95(6) . . ?
F009 P2 F005 89.20(6) . . ?
F009 P2 F007 89.33(6) . . ?
F00D P2 F005 88.63(7) . . ?
F00D P2 F007 89.79(6) . . ?
F00D P2 F009 177.66(7) . . ?
F00E P2 F005 89.15(6) . . ?
F00E P2 F007 179.02(6) . . ?
F00E P2 F009 90.26(6) . . ?
F00E P2 F00D 90.58(6) . . ?
F00F P2 F005 179.49(7) . . ?
F00F P2 F007 89.70(6) . . ?
F00F P2 F009 90.43(7) . . ?
F00F P2 F00D 91.74(7) . . ?
F00F P2 F00E 91.20(6) . . ?
F008 P3 F006 89.97(6) . . ?
F00A P3 F006 89.76(6) . . ?
F00A P3 F008 89.98(6) . . ?
F00G P3 F006 90.75(6) . . ?
F00G P3 F008 90.56(6) . . ?
F00G P3 F00A 179.25(7) . . ?
F00H P3 F006 178.89(6) . . ?
F00H P3 F008 89.43(6) . . ?
F00H P3 F00A 89.31(6) . . ?
F00H P3 F00G 90.18(6) . . ?
F00K P3 F006 90.35(6) . . ?
F00K P3 F008 179.21(7) . . ?
F00K P3 F00A 89.30(7) . . ?
F00K P3 F00G 90.15(7) . . ?
F00K P3 F00H 90.24(7) . . ?
C1 N1 Ru01 166.39(11) . . ?
C8 N3 Ru01 115.44(9) . . ?
C12 N3 Ru01 126.43(10) . . ?
C12 N3 C8 118.06(12) . . ?
C17 N4 Ru01 114.64(9) . . ?
C13 N4 Ru01 127.51(9) . . ?
C13 N4 C17 117.40(11) . . ?
C7 N2 Ru01 115.22(9) . . ?
C3 N2 Ru01 126.39(10) . . ?
C3 N2 C7 118.03(12) . . ?
C18 N5 Ru01 114.24(9) . . ?
C22 N5 Ru01 125.90(10) . . ?
C22 N5 C18 118.50(12) . . ?
C18 C17 N4 116.12(12) . . ?
C16 C17 N4 122.28(12) . . ?
C16 C17 C18 121.43(12) . . ?
C01S O00N C01R 111.8(2) . . ?
C30 C29 P1 121.59(10) . . ?
C34 C29 P1 118.80(10) . . ?
C34 C29 C30 119.40(12) . . ?
C17 C18 N5 114.60(12) . . ?
C19 C18 N5 121.64(13) . . ?
C19 C18 C17 123.74(13) . . ?
C7 C8 N3 115.02(11) . . ?
C9 C8 N3 121.63(13) . . ?
C9 C8 C7 123.34(14) . . ?
C31 C30 C29 120.22(12) . . ?
H30 C30 C29 119.89(7) . . ?
H30 C30 C31 119.89(8) . . ?
C8 C7 N2 114.85(12) . . ?
C6 C7 N2 121.48(13) . . ?
C6 C7 C8 123.65(13) . . ?
C33 C34 C29 120.31(12) . . ?
H34 C34 C29 119.85(8) . . ?
H34 C34 C33 119.85(8) . . ?
C2 C1 N1 177.62(15) . . ?
C36 C35 P1 117.52(10) . . ?
C40 C35 P1 123.61(10) . . ?
C40 C35 C36 118.75(13) . . ?
C11 C12 N3 122.67(15) . . ?
H12 C12 N3 118.67(8) . . ?
H12 C12 C11 118.67(9) . . ?
C32 C31 C30 119.90(12) . . ?
H31 C31 C30 120.05(8) . . ?
H31 C31 C32 120.05(8) . . ?
C4 C3 N2 123.40(14) . . ?
H3 C3 N2 118.30(8) . . ?
H3 C3 C4 118.30(9) . . ?
C24 C23 P1 117.38(10) . . ?
C28 C23 P1 123.47(10) . . ?
C28 C23 C24 119.06(13) . . ?
C25 C24 C23 120.81(14) . . ?
H24 C24 C23 119.60(8) . . ?
H24 C24 C25 119.60(9) . . ?
C37 C36 C35 120.73(14) . . ?
H36 C36 C35 119.64(8) . . ?
H36 C36 C37 119.64(9) . . ?
C15 C16 C17 119.25(13) . . ?
H16 C16 C17 120.38(8) . . ?
H16 C16 C15 120.38(9) . . ?
C10 C9 C8 119.59(15) . . ?
H9 C9 C8 120.21(9) . . ?
H9 C9 C10 120.21(9) . . ?
C14 C13 N4 123.25(13) . . ?
H13 C13 N4 118.38(7) . . ?
H13 C13 C14 118.38(9) . . ?
C26 C25 C24 119.63(14) . . ?
H25 C25 C24 120.18(9) . . ?
H25 C25 C26 120.18(9) . . ?
H2a C2 C1 109.5 . . ?
H2b C2 C1 109.5 . . ?
H2b C2 H2a 109.5 . . ?
H2c C2 C1 109.5 . . ?
H2c C2 H2a 109.5 . . ?
H2c C2 H2b 109.5 . . ?
C5 C4 C3 118.16(14) . . ?
H4 C4 C3 120.92(9) . . ?
H4 C4 C5 120.92(9) . . ?
C32 C33 C34 119.87(13) . . ?
H33 C33 C34 118.2(11) . . ?
H33 C33 C32 121.9(11) . . ?
C11 C10 C9 118.98(14) . . ?
H10 C10 C9 120.51(9) . . ?
H10 C10 C11 120.51(9) . . ?
C39 C40 C35 120.54(14) . . ?
H40 C40 C35 119.73(8) . . ?
H40 C40 C39 119.73(10) . . ?
C27 C28 C23 119.86(14) . . ?
H28 C28 C23 120.07(8) . . ?
H28 C28 C27 120.07(9) . . ?
C20 C19 C18 119.64(15) . . ?
H19 C19 C18 120.18(9) . . ?
H19 C19 C20 120.18(10) . . ?
C33 C32 C31 120.29(13) . . ?
H32 C32 C31 119.85(8) . . ?
H32 C32 C33 119.85(8) . . ?
C15 C14 C13 119.24(14) . . ?
H14 C14 C13 120.38(9) . . ?
H14 C14 C15 120.38(8) . . ?
C21 C20 C19 118.48(15) . . ?
H20 C20 C19 120.76(10) . . ?
H20 C20 C21 120.76(10) . . ?
C21 C22 N5 122.37(14) . . ?
H22 C22 N5 118.81(8) . . ?
H22 C22 C21 118.81(10) . . ?
C5 C6 C7 119.37(15) . . ?
H6 C6 C7 120.31(9) . . ?
H6 C6 C5 120.31(9) . . ?
C38 C37 C36 119.81(14) . . ?
H37 C37 C36 120.09(9) . . ?
H37 C37 C38 120.09(9) . . ?
C14 C15 C16 118.55(13) . . ?
H15 C15 C16 120.72(9) . . ?
H15 C15 C14 120.72(8) . . ?
C22 C21 C20 119.22(15) . . ?
H21 C21 C20 120.39(10) . . ?
H21 C21 C22 120.39(10) . . ?
C10 C11 C12 119.07(15) . . ?
H11 C11 C12 120.47(9) . . ?
H11 C11 C10 120.47(9) . . ?
C27 C26 C25 119.85(14) . . ?
H26 C26 C25 120.07(9) . . ?
H26 C26 C27 120.07(9) . . ?
C39 C38 C37 119.98(14) . . ?
H38 C38 C37 120.01(9) . . ?
H38 C38 C39 120.01(9) . . ?
C38 C39 C40 120.09(15) . . ?
H39 C39 C40 119.96(10) . . ?
H39 C39 C38 119.96(9) . . ?
C26 C27 C28 120.77(15) . . ?
H27 C27 C28 119.61(9) . . ?
H27 C27 C26 119.61(9) . . ?
C6 C5 C4 119.53(14) . . ?
H5 C5 C4 120.24(9) . . ?
H5 C5 C6 120.24(9) . . ?
C01T C01R O00N 108.07(19) . . ?
H01a C01R O00N 110.09(12) . . ?
H01a C01R C01T 110.09(13) . . ?
H01b C01R O00N 110.09(11) . . ?
H01b C01R C01T 110.09(13) . . ?
H01b C01R H01a 108.4 . . ?
C01U C01S O00N 108.2(2) . . ?
H01c C01S O00N 110.07(15) . . ?
H01c C01S C01U 110.07(17) . . ?
H01d C01S O00N 110.07(13) . . ?
H01d C01S C01U 110.07(15) . . ?
H01d C01S H01c 108.4 . . ?
H01e C01T C01R 109.5 . . ?
H01f C01T C01R 109.5 . . ?
H01f C01T H01e 109.5 . . ?
H01g C01T C01R 109.5 . . ?
H01g C01T H01e 109.5 . . ?
H01g C01T H01f 109.5 . . ?
H01h C01U C01S 109.5 . . ?
H01i C01U C01S 109.5 . . ?
H01i C01U H01h 109.5 . . ?
H01j C01U C01S 109.5 . . ?
H01j C01U H01h 109.5 . . ?
H01j C01U H01i 109.5 . . ?

loop_
_geom_bond_atom_site_label_1
_geom_bond_atom_site_label_2
_geom_bond_distance
_geom_bond_site_symmetry_2
_geom_bond_publ_flag
Ru01 P1 2.3377(4) . ?
Ru01 N1 2.0399(11) . ?
Ru01 N3 2.0502(11) . ?
Ru01 N4 2.1000(11) . ?
Ru01 N2 2.0622(12) . ?
Ru01 N5 2.1145(12) . ?
P1 C29 1.8369(13) . ?
P1 C35 1.8374(13) . ?
P1 C23 1.8301(14) . ?
P2 F005 1.6080(10) . ?
P2 F007 1.6071(9) . ?
P2 F009 1.6023(10) . ?
P2 F00D 1.5955(11) . ?
P2 F00E 1.5931(10) . ?
P2 F00F 1.5819(10) . ?
P3 F006 1.5993(11) . ?
P3 F008 1.5974(11) . ?
P3 F00A 1.6171(11) . ?
P3 F00G 1.5973(11) . ?
P3 F00H 1.6055(11) . ?
P3 F00K 1.5958(13) . ?
N1 C1 1.1385(18) . ?
N3 C8 1.3632(18) . ?
N3 C12 1.3496(18) . ?
N4 C17 1.3575(17) . ?
N4 C13 1.3483(17) . ?
N2 C7 1.3607(18) . ?
N2 C3 1.3442(18) . ?
N5 C18 1.3546(17) . ?
N5 C22 1.3458(18) . ?
C17 C18 1.4723(18) . ?
C17 C16 1.3934(19) . ?
O00N C01R 1.399(3) . ?
O00N C01S 1.413(3) . ?
C29 C30 1.3933(18) . ?
C29 C34 1.3995(17) . ?
C18 C19 1.381(2) . ?
C8 C7 1.4750(19) . ?
C8 C9 1.3949(19) . ?
C30 C31 1.3971(17) . ?
C30 H30 0.9500 . ?
C7 C6 1.3899(19) . ?
C34 C33 1.3897(19) . ?
C34 H34 0.9500 . ?
C1 C2 1.4573(19) . ?
C35 C36 1.3921(19) . ?
C35 C40 1.392(2) . ?
C12 C11 1.387(2) . ?
C12 H12 0.9500 . ?
C31 C32 1.386(2) . ?
C31 H31 0.9500 . ?
C3 C4 1.3826(19) . ?
C3 H3 0.9500 . ?
C23 C24 1.3996(18) . ?
C23 C28 1.3910(19) . ?
C24 C25 1.3922(19) . ?
C24 H24 0.9500 . ?
C36 C37 1.393(2) . ?
C36 H36 0.9500 . ?
C16 C15 1.389(2) . ?
C16 H16 0.9500 . ?
C9 C10 1.378(2) . ?
C9 H9 0.9500 . ?
C13 C14 1.3819(19) . ?
C13 H13 0.9500 . ?
C25 C26 1.389(2) . ?
C25 H25 0.9500 . ?
C2 H2a 0.9800 . ?
C2 H2b 0.9800 . ?
C2 H2c 0.9800 . ?
C4 C5 1.385(2) . ?
C4 H4 0.9500 . ?
C33 C32 1.392(2) . ?
C33 H33 0.932(18) . ?
C10 C11 1.388(2) . ?
C10 H10 0.9500 . ?
C40 C39 1.392(2) . ?
C40 H40 0.9500 . ?
C28 C27 1.3962(19) . ?
C28 H28 0.9500 . ?
C19 C20 1.388(2) . ?
C19 H19 0.9500 . ?
C32 H32 0.9500 . ?
C14 C15 1.383(2) . ?
C14 H14 0.9500 . ?
C20 C21 1.385(3) . ?
C20 H20 0.9500 . ?
C22 C21 1.381(2) . ?
C22 H22 0.9500 . ?
C6 C5 1.381(2) . ?
C6 H6 0.9500 . ?
C37 C38 1.386(2) . ?
C37 H37 0.9500 . ?
C15 H15 0.9500 . ?
C21 H21 0.9500 . ?
C11 H11 0.9500 . ?
C26 C27 1.382(2) . ?
C26 H26 0.9500 . ?
C38 C39 1.384(2) . ?
C38 H38 0.9500 . ?
C39 H39 0.9500 . ?
C27 H27 0.9500 . ?
C5 H5 0.9500 . ?
C01R C01T 1.503(4) . ?
C01R H01a 0.9900 . ?
C01R H01b 0.9900 . ?
C01S C01U 1.510(5) . ?
C01S H01c 0.9900 . ?
C01S H01d 0.9900 . ?
C01T H01e 0.9800 . ?
C01T H01f 0.9800 . ?
C01T H01g 0.9800 . ?
C01U H01h 0.9800 . ?
C01U H01i 0.9800 . ?
C01U H01j 0.9800 . ?
